data_7053256
loop_
_publ_author_name
'Thakuria, Ranjit'
'Sarma, Bipul'
'Nangia, Ashwini'

_publ_section_title
;
 Supramolecular networks of a H-shaped aromatic phenol host
;
_journal_issue 4
_journal_name_full 'New Journal of Chemistry'
_journal_page_first 623
_journal_paper_doi 10.1039/b9nj00234k
_journal_volume 34
_journal_year 2010
_chemical_formula_moiety 'C32 H26 O4, 2(C2 H6 O S)'
_chemical_formula_sum 'C36 H38 O6 S2'
_chemical_formula_weight 630.78
_chemical_name_common
;1,4-di(bis(4'-hydroxyphenyl)methyl)benzene dimethylsulfoxide
solvate
;
_chemical_name_systematic
;
1,4-di[bis(4'-hydroxyphenyl)methyl]benzene dimethylsulfoxide solvate
;
_space_group_IT_number 14
_symmetry_cell_setting monoclinic
_symmetry_space_group_name_Hall '-P 2ybc'
_symmetry_space_group_name_H-M 'P 1 21/c 1'
_atom_sites_solution_hydrogens geom
_atom_sites_solution_primary direct
_atom_sites_solution_secondary difmap
_audit_creation_method SHELXL-97
_cell_angle_alpha 90.00
_cell_angle_beta 96.343(2)
_cell_angle_gamma 90.00
_cell_formula_units_Z 2
_cell_length_a 11.0387(11)
_cell_length_b 7.4017(7)
_cell_length_c 19.4980(19)
_cell_measurement_reflns_used 3843
_cell_measurement_temperature 100(2)
_cell_measurement_theta_max 26.00
_cell_measurement_theta_min 2.95
_cell_volume 1583.3(3)
_computing_cell_refinement 'Bruker SMART'
_computing_data_collection 'Bruker SMART'
_computing_data_reduction 'Bruker SAINT'
_computing_molecular_graphics 'Bruker SHELXTL'
_computing_publication_material 'Bruker SHELXTL'
_computing_structure_refinement 'SHELXL-97 (Sheldrick, 1997)'
_computing_structure_solution 'SHELXS-97 (Sheldrick, 1990)'
_diffrn_ambient_temperature 100(2)
_diffrn_measured_fraction_theta_full 0.999
_diffrn_measured_fraction_theta_max 0.999
_diffrn_measurement_device_type 'CCD area detector'
_diffrn_measurement_method 'phi and omega scans'
_diffrn_radiation_monochromator graphite
_diffrn_radiation_source 'fine-focus sealed tube'
_diffrn_radiation_type MoK\a
_diffrn_radiation_wavelength 0.71073
_diffrn_reflns_av_R_equivalents 0.0755
_diffrn_reflns_av_sigmaI/netI 0.0580
_diffrn_reflns_limit_h_max 13
_diffrn_reflns_limit_h_min -13
_diffrn_reflns_limit_k_max 9
_diffrn_reflns_limit_k_min -9
_diffrn_reflns_limit_l_max 24
_diffrn_reflns_limit_l_min -24
_diffrn_reflns_number 15752
_diffrn_reflns_theta_full 26.05
_diffrn_reflns_theta_max 26.05
_diffrn_reflns_theta_min 1.86
_exptl_absorpt_coefficient_mu 0.214
_exptl_absorpt_correction_T_max 0.9894
_exptl_absorpt_correction_T_min 0.9249
_exptl_absorpt_correction_type multi-scan
_exptl_absorpt_process_details 'Bruker AXS SADABS program'
_exptl_crystal_colour colourless
_exptl_crystal_density_diffrn 1.323
_exptl_crystal_density_method 'not measured'
_exptl_crystal_description needle
_exptl_crystal_F_000 668
_exptl_crystal_size_max 0.37
_exptl_crystal_size_mid 0.14
_exptl_crystal_size_min 0.05
_refine_diff_density_max 0.369
_refine_diff_density_min -0.240
_refine_diff_density_rms 0.068
_refine_ls_extinction_method none
_refine_ls_goodness_of_fit_ref 1.062
_refine_ls_hydrogen_treatment mixed
_refine_ls_matrix_type full
_refine_ls_number_parameters 212
_refine_ls_number_reflns 3127
_refine_ls_number_restraints 0
_refine_ls_restrained_S_all 1.062
_refine_ls_R_factor_all 0.0899
_refine_ls_R_factor_gt 0.0603
_refine_ls_shift/su_max 0.000
_refine_ls_shift/su_mean 0.000
_refine_ls_structure_factor_coef Fsqd
_refine_ls_weighting_details 'calc w=1/[\s^2^(Fo^2^)+(0.0599P)^2^+1.0204P] where P=(Fo^2^+2Fc^2^)/3'
_refine_ls_weighting_scheme calc
_refine_ls_wR_factor_gt 0.1273
_refine_ls_wR_factor_ref 0.1390
_reflns_number_gt 2273
_reflns_number_total 3127
_reflns_threshold_expression >2sigma(I)
_cod_data_source_file b9nj00234k.txt
_cod_data_source_block an545_1_DMSO
_cod_depositor_comments
;
The following automatic conversions were performed:

'_symmetry_cell_setting' value 'Monoclinic' changed to 'monoclinic'
according to /home/saulius/struct/CIF-dictionaries/cif_core.dic
dictionary named 'cif_core.dic' version 2.4.2 from 2011-04-26.

Automatic conversion script
Id: cif_fix_values 1891 2012-01-12 08:04:46Z andrius 
;
_cod_original_sg_symbol_H-M 'P2(1)/c '
_cod_database_code 7053256

loop_
_symmetry_equiv_pos_as_xyz
'x, y, z'
'-x, y+1/2, -z+1/2'
'-x, -y, -z'
'x, -y-1/2, z-1/2'

loop_
_atom_site_label
_atom_site_type_symbol
_atom_site_fract_x
_atom_site_fract_y
_atom_site_fract_z
_atom_site_U_iso_or_equiv
_atom_site_adp_type
_atom_site_occupancy
_atom_site_symmetry_multiplicity
_atom_site_calc_flag
_atom_site_refinement_flags
C1 C 0.8709(3) 0.3971(4) 0.06884(15) 0.0236(7) Uani 1 1 d .
C2 C 0.8337(2) 0.4020(4) 0.13470(15) 0.0219(6) Uani 1 1 d .
H2 H 0.8702 0.3238 0.1697 0.026 Uiso 1 1 calc R
C3 C 0.7431(2) 0.5213(4) 0.14897(14) 0.0200(6) Uani 1 1 d .
H3 H 0.7179 0.5235 0.1940 0.024 Uiso 1 1 calc R
C4 C 0.6876(2) 0.6388(4) 0.09864(13) 0.0167(6) Uani 1 1 d .
C5 C 0.7286(2) 0.6328(4) 0.03395(14) 0.0203(6) Uani 1 1 d .
H5 H 0.6937 0.7122 -0.0011 0.024 Uiso 1 1 calc R
C6 C 0.8190(2) 0.5143(4) 0.01908(14) 0.0221(6) Uani 1 1 d .
H6 H 0.8455 0.5137 -0.0257 0.026 Uiso 1 1 calc R
C7 C 0.5885(2) 0.7681(4) 0.11775(14) 0.0173(6) Uani 1 1 d .
C8 C 0.4885(2) 0.6688(3) 0.15011(13) 0.0168(6) Uani 1 1 d .
C9 C 0.4417(2) 0.7381(4) 0.20816(13) 0.0186(6) Uani 1 1 d .
H9 H 0.4750 0.8465 0.2284 0.022 Uiso 1 1 calc R
C10 C 0.3481(3) 0.6532(4) 0.23718(13) 0.0202(6) Uani 1 1 d .
H10 H 0.3196 0.7018 0.2776 0.024 Uiso 1 1 calc R
C11 C 0.2956(2) 0.4979(4) 0.20769(14) 0.0175(6) Uani 1 1 d .
C12 C 0.3422(2) 0.4241(4) 0.15040(13) 0.0194(6) Uani 1 1 d .
H12 H 0.3080 0.3164 0.1301 0.023 Uiso 1 1 calc R
C13 C 0.4387(2) 0.5081(4) 0.12291(14) 0.0189(6) Uani 1 1 d .
H13 H 0.4713 0.4544 0.0847 0.023 Uiso 1 1 calc R
C14 C 0.5397(2) 0.8885(4) 0.05721(13) 0.0160(6) Uani 1 1 d .
C15 C 0.5883(2) 1.0595(3) 0.04996(14) 0.0171(6) Uani 1 1 d .
H15 H 0.6493 1.1027 0.0842 0.021 Uiso 1 1 calc R
C16 C 0.5502(2) 1.1689(4) -0.00592(13) 0.0183(6) Uani 1 1 d .
H16 H 0.5858 1.2849 -0.0094 0.022 Uiso 1 1 calc R
C17 C 0.2006(3) 0.9025(4) 0.09422(16) 0.0340(8) Uani 1 1 d .
H17A H 0.1472 0.9325 0.0522 0.051 Uiso 1 1 calc R
H17B H 0.2215 0.7739 0.0938 0.051 Uiso 1 1 calc R
H17C H 0.2752 0.9749 0.0961 0.051 Uiso 1 1 calc R
C18 C -0.0118(5) 0.8319(6) 0.1413(3) 0.094(2) Uani 1 1 d .
H18A H -0.0719 0.8583 0.1733 0.142 Uiso 1 1 calc R
H18B H 0.0047 0.7018 0.1414 0.142 Uiso 1 1 calc R
H18C H -0.0438 0.8701 0.0947 0.142 Uiso 1 1 calc R
H7 H 0.623(3) 0.848(5) 0.1516(19) 0.061 Uiso 1 1 d .
H1A H 1.014(6) 0.234(8) 0.101(3) 0.15(2) Uiso 1 1 d .
H2A H 0.172(4) 0.328(6) 0.214(2) 0.063(13) Uiso 1 1 d .
O1 O 0.9584(2) 0.2790(3) 0.05137(12) 0.0359(6) Uani 1 1 d .
O2 O 0.20066(19) 0.4229(3) 0.23666(11) 0.0277(5) Uani 1 1 d .
O3 O 0.09086(18) 1.1467(3) 0.16251(11) 0.0281(5) Uani 1 1 d .
S1 S 0.12451(8) 0.94984(10) 0.16742(4) 0.0310(2) Uani 1 1 d .

loop_
_atom_site_aniso_label
_atom_site_aniso_U_11
_atom_site_aniso_U_22
_atom_site_aniso_U_33
_atom_site_aniso_U_23
_atom_site_aniso_U_13
_atom_site_aniso_U_12
C1 0.0183(15) 0.0245(16) 0.0283(16) 0.0001(13) 0.0032(13) 0.0041(12)
C2 0.0201(15) 0.0236(16) 0.0212(15) 0.0082(12) -0.0020(12) 0.0011(12)
C3 0.0224(15) 0.0227(15) 0.0152(14) 0.0022(11) 0.0033(11) 0.0004(12)
C4 0.0152(13) 0.0155(14) 0.0190(14) 0.0018(11) 0.0006(11) -0.0040(11)
C5 0.0222(15) 0.0205(15) 0.0171(14) 0.0020(11) -0.0024(12) -0.0011(12)
C6 0.0217(15) 0.0280(16) 0.0165(14) 0.0012(12) 0.0022(12) 0.0012(12)
C7 0.0199(15) 0.0151(14) 0.0162(14) 0.0005(11) -0.0012(11) -0.0004(11)
C8 0.0190(14) 0.0167(14) 0.0142(13) 0.0037(11) -0.0002(11) 0.0025(11)
C9 0.0221(15) 0.0167(14) 0.0157(14) 0.0003(11) -0.0031(12) 0.0009(12)
C10 0.0266(16) 0.0212(15) 0.0134(14) 0.0009(11) 0.0039(12) 0.0056(12)
C11 0.0167(14) 0.0191(15) 0.0160(14) 0.0066(11) -0.0009(11) 0.0018(11)
C12 0.0243(15) 0.0162(14) 0.0164(14) 0.0003(11) -0.0037(12) -0.0007(12)
C13 0.0226(15) 0.0195(15) 0.0145(13) 0.0004(11) 0.0017(11) 0.0004(12)
C14 0.0155(14) 0.0175(14) 0.0152(14) 0.0004(11) 0.0023(11) 0.0036(11)
C15 0.0164(14) 0.0175(14) 0.0167(14) -0.0022(11) -0.0013(11) -0.0020(11)
C16 0.0237(15) 0.0126(14) 0.0186(14) 0.0015(11) 0.0025(12) -0.0008(11)
C17 0.0349(19) 0.0358(19) 0.0321(18) -0.0032(14) 0.0077(15) 0.0093(15)
C18 0.095(4) 0.066(3) 0.136(5) -0.059(3) 0.079(4) -0.058(3)
O1 0.0326(13) 0.0415(14) 0.0350(13) 0.0035(11) 0.0093(10) 0.0164(11)
O2 0.0301(12) 0.0285(13) 0.0257(12) -0.0016(10) 0.0086(9) -0.0072(10)
O3 0.0258(12) 0.0246(11) 0.0326(12) -0.0048(9) -0.0028(10) 0.0026(9)
S1 0.0480(5) 0.0222(4) 0.0228(4) -0.0013(3) 0.0049(3) 0.0055(4)

loop_
_atom_type_symbol
_atom_type_description
_atom_type_scat_dispersion_real
_atom_type_scat_dispersion_imag
_atom_type_scat_source
C C 0.0033 0.0016 'International Tables Vol C Tables 4.2.6.8 and 6.1.1.4'
H H 0.0000 0.0000 'International Tables Vol C Tables 4.2.6.8 and 6.1.1.4'
O O 0.0106 0.0060 'International Tables Vol C Tables 4.2.6.8 and 6.1.1.4'
S S 0.1246 0.1234 'International Tables Vol C Tables 4.2.6.8 and 6.1.1.4'

loop_
_geom_angle_atom_site_label_1
_geom_angle_atom_site_label_2
_geom_angle_atom_site_label_3
_geom_angle
_geom_angle_site_symmetry_1
_geom_angle_site_symmetry_3
O1 C1 C6 118.4(3) . .
O1 C1 C2 122.2(3) . .
C6 C1 C2 119.4(3) . .
C3 C2 C1 119.7(3) . .
C2 C3 C4 121.6(3) . .
C5 C4 C3 117.1(2) . .
C5 C4 C7 123.7(2) . .
C3 C4 C7 119.1(2) . .
C6 C5 C4 121.8(3) . .
C1 C6 C5 120.3(3) . .
C8 C7 C14 113.1(2) . .
C8 C7 C4 111.7(2) . .
C14 C7 C4 112.2(2) . .
C13 C8 C9 117.3(2) . .
C13 C8 C7 122.0(2) . .
C9 C8 C7 120.7(2) . .
C10 C9 C8 121.7(3) . .
C9 C10 C11 120.3(2) . .
O2 C11 C10 118.1(2) . .
O2 C11 C12 122.9(2) . .
C10 C11 C12 119.0(2) . .
C13 C12 C11 120.0(2) . .
C8 C13 C12 121.5(2) . .
C15 C14 C16 117.2(2) . 3_675
C15 C14 C7 120.2(2) . .
C16 C14 C7 122.6(2) 3_675 .
C16 C15 C14 121.7(2) . .
C15 C16 C14 121.1(2) . 3_675
O3 S1 C18 105.3(2) . .
O3 S1 C17 106.05(14) . .
C18 S1 C17 97.75(18) . .

loop_
_geom_bond_atom_site_label_1
_geom_bond_atom_site_label_2
_geom_bond_distance
_geom_bond_site_symmetry_2
C1 O1 1.373(3) .
C1 C6 1.378(4) .
C1 C2 1.391(4) .
C2 C3 1.386(4) .
C3 C4 1.400(4) .
C4 C5 1.387(4) .
C4 C7 1.530(4) .
C5 C6 1.383(4) .
C7 C8 1.521(4) .
C7 C14 1.529(4) .
C8 C13 1.390(4) .
C8 C9 1.393(4) .
C9 C10 1.383(4) .
C10 C11 1.384(4) .
C11 O2 1.362(3) .
C11 C12 1.391(4) .
C12 C13 1.391(4) .
C14 C15 1.388(4) .
C14 C16 1.395(4) 3_675
C15 C16 1.385(4) .
C16 C14 1.395(4) 3_675
C17 S1 1.769(3) .
C18 S1 1.765(4) .
O3 S1 1.504(2) .
